data_7205464
loop_
_publ_author_name
'Zhai, Quan-Guo'
'Gao, Xia'
'Li, Shu-Ni'
'Jiang, Yu-Cheng'
'Hu, Man-Cheng'

_publ_section_title
;
 Solvothermal synthesis, crystal structures and photoluminescence
 properties of the novel Cd/X/\a,\w-bis(benzotriazole)alkane hybrid
 family (X = Cl, Br and I)
;
_journal_issue 5
_journal_name_full CrystEngComm
_journal_page_first 1602
_journal_paper_doi 10.1039/c0ce00581a
_journal_volume 13
_journal_year 2011
_chemical_formula_moiety 'C18 H20 Br2 Cd N6'
_chemical_formula_sum 'C18 H20 Br2 Cd N6'
_chemical_formula_weight 592.61
_chemical_name_systematic
;
?
;
_space_group_IT_number 14
_symmetry_cell_setting monoclinic
_symmetry_space_group_name_Hall '-P 2yn'
_symmetry_space_group_name_H-M 'P 1 21/n 1'
_atom_sites_solution_hydrogens geom
_atom_sites_solution_primary direct
_atom_sites_solution_secondary difmap
_audit_creation_method SHELXL-97
_cell_angle_alpha 90.00
_cell_angle_beta 91.9780(10)
_cell_angle_gamma 90.00
_cell_formula_units_Z 4
_cell_length_a 10.2326(11)
_cell_length_b 12.4020(17)
_cell_length_c 16.713(2)
_cell_measurement_reflns_used 4443
_cell_measurement_temperature 298(2)
_cell_measurement_theta_max 26.875
_cell_measurement_theta_min 2.299
_cell_volume 2119.7(4)
_computing_cell_refinement 'Bruker SMART'
_computing_data_collection 'Bruker SMART'
_computing_data_reduction 'Bruker SAINT'
_computing_molecular_graphics 'Bruker SHELXTL'
_computing_publication_material 'Bruker SHELXTL'
_computing_structure_refinement 'SHELXL-97 (Sheldrick, 1997)'
_computing_structure_solution 'SHELXS-97 (Sheldrick, 1990)'
_diffrn_ambient_temperature 298(2)
_diffrn_measured_fraction_theta_full 0.997
_diffrn_measured_fraction_theta_max 0.997
_diffrn_measurement_device_type 'CCD area detector'
_diffrn_measurement_method 'phi and omega scans'
_diffrn_radiation_monochromator graphite
_diffrn_radiation_source 'fine-focus sealed tube'
_diffrn_radiation_type MoK\a
_diffrn_radiation_wavelength 0.71073
_diffrn_reflns_av_R_equivalents 0.0302
_diffrn_reflns_av_sigmaI/netI 0.0329
_diffrn_reflns_limit_h_max 12
_diffrn_reflns_limit_h_min -11
_diffrn_reflns_limit_k_max 14
_diffrn_reflns_limit_k_min -13
_diffrn_reflns_limit_l_max 19
_diffrn_reflns_limit_l_min -19
_diffrn_reflns_number 10827
_diffrn_reflns_theta_full 25.02
_diffrn_reflns_theta_max 25.02
_diffrn_reflns_theta_min 2.05
_exptl_absorpt_coefficient_mu 4.815
_exptl_absorpt_correction_T_max 0.3564
_exptl_absorpt_correction_T_min 0.2369
_exptl_absorpt_correction_type multi-scan
_exptl_absorpt_process_details sadabs
_exptl_crystal_colour brown
_exptl_crystal_density_diffrn 1.857
_exptl_crystal_density_method 'not measured'
_exptl_crystal_description prism
_exptl_crystal_F_000 1152
_exptl_crystal_size_max 0.42
_exptl_crystal_size_mid 0.30
_exptl_crystal_size_min 0.27
_refine_diff_density_max 0.392
_refine_diff_density_min -0.522
_refine_diff_density_rms 0.076
_refine_ls_extinction_method none
_refine_ls_goodness_of_fit_ref 1.017
_refine_ls_hydrogen_treatment constr
_refine_ls_matrix_type full
_refine_ls_number_parameters 244
_refine_ls_number_reflns 3732
_refine_ls_number_restraints 0
_refine_ls_restrained_S_all 1.017
_refine_ls_R_factor_all 0.0409
_refine_ls_R_factor_gt 0.0263
_refine_ls_shift/su_max 0.001
_refine_ls_shift/su_mean 0.000
_refine_ls_structure_factor_coef Fsqd
_refine_ls_weighting_details 'calc w=1/[\s^2^(Fo^2^)+(0.0292P)^2^+0.7275P] where P=(Fo^2^+2Fc^2^)/3'
_refine_ls_weighting_scheme calc
_refine_ls_wR_factor_gt 0.0572
_refine_ls_wR_factor_ref 0.0618
_reflns_number_gt 2952
_reflns_number_total 3732
_reflns_threshold_expression >2sigma(I)
_cod_data_source_file C0CE00581A.TXT
_cod_data_source_block 06
_cod_depositor_comments
;
The following automatic conversions were performed:
'_symmetry_cell_setting' value 'Monoclinic' changed to 'monoclinic'
according to '/home/saulius/struct/CIF-dictionaries/cif_core.dic'
dictionary named 'cif_core.dic' version 2.4.1 from 2010-06-29.

Automatic conversion script
Id: cif_fix_enum 1555 2011-01-17 13:19:09Z saulius 
;
_cod_original_sg_symbol_H-M P2(1)/n
_cod_database_code 7205464

loop_
_symmetry_equiv_pos_as_xyz
'x, y, z'
'-x+1/2, y+1/2, -z+1/2'
'-x, -y, -z'
'x-1/2, -y-1/2, z-1/2'

loop_
_atom_site_label
_atom_site_type_symbol
_atom_site_fract_x
_atom_site_fract_y
_atom_site_fract_z
_atom_site_U_iso_or_equiv
_atom_site_adp_type
_atom_site_occupancy
_atom_site_symmetry_multiplicity
_atom_site_calc_flag
_atom_site_refinement_flags
_atom_site_disorder_assembly
_atom_site_disorder_group
Cd1 Cd 0.54408(2) 0.63696(2) 1.555074(15) 0.03514(9) Uani 1 1 d . . .
Br1 Br 0.55506(4) 0.40261(3) 1.58522(2) 0.04352(12) Uani 1 1 d . . .
Br2 Br 0.41848(4) 0.67649(3) 1.67960(2) 0.05191(13) Uani 1 1 d . . .
N1 N 0.6590(3) 0.9631(2) 1.46553(17) 0.0409(8) Uani 1 1 d . . .
N2 N 0.5984(3) 0.8674(2) 1.45938(18) 0.0403(7) Uani 1 1 d . . .
N3 N 0.5995(3) 0.8241(2) 1.53106(19) 0.0412(7) Uani 1 1 d . . .
N4 N 0.9547(3) 0.6194(2) 1.62035(17) 0.0352(7) Uani 1 1 d . . .
N5 N 0.8262(3) 0.6170(2) 1.63189(18) 0.0374(7) Uani 1 1 d . . .
N6 N 0.7651(3) 0.6263(2) 1.56229(18) 0.0356(7) Uani 1 1 d . . .
C1 C 0.6631(3) 0.8929(3) 1.5842(2) 0.0389(9) Uani 1 1 d . . .
C2 C 0.7017(4) 0.9820(3) 1.5419(2) 0.0409(9) Uani 1 1 d . . .
C3 C 0.7712(4) 1.0671(3) 1.5787(3) 0.0631(12) Uani 1 1 d . . .
H3 H 0.7985 1.1269 1.5501 0.076 Uiso 1 1 calc R . .
C4 C 0.7964(5) 1.0568(4) 1.6594(3) 0.0742(15) Uani 1 1 d . . .
H4 H 0.8405 1.1120 1.6865 0.089 Uiso 1 1 calc R . .
C5 C 0.7584(5) 0.9666(4) 1.7021(3) 0.0642(13) Uani 1 1 d . . .
H5 H 0.7790 0.9632 1.7567 0.077 Uiso 1 1 calc R . .
C6 C 0.6924(4) 0.8836(3) 1.6671(2) 0.0504(10) Uani 1 1 d . . .
H6 H 0.6676 0.8234 1.6962 0.061 Uiso 1 1 calc R . .
C7 C 0.8555(3) 0.6370(3) 1.5043(2) 0.0329(8) Uani 1 1 d . . .
C8 C 0.9796(3) 0.6319(3) 1.5413(2) 0.0326(8) Uani 1 1 d . . .
C9 C 1.0936(4) 0.6387(3) 1.4986(2) 0.0420(9) Uani 1 1 d . . .
H9 H 1.1760 0.6344 1.5236 0.050 Uiso 1 1 calc R . .
C10 C 1.0770(4) 0.6523(3) 1.4177(3) 0.0504(10) Uani 1 1 d . . .
H10 H 1.1505 0.6579 1.3868 0.060 Uiso 1 1 calc R . .
C11 C 0.9522(4) 0.6580(3) 1.3795(2) 0.0512(10) Uani 1 1 d . . .
H11 H 0.9460 0.6677 1.3243 0.061 Uiso 1 1 calc R . .
C12 C 0.8407(4) 0.6499(3) 1.4209(2) 0.0435(9) Uani 1 1 d . . .
H12 H 0.7586 0.6527 1.3954 0.052 Uiso 1 1 calc R . .
C13 C 0.6837(4) 1.0251(3) 1.3938(2) 0.0482(10) Uani 1 1 d . . .
H13A H 0.6817 1.1013 1.4066 0.058 Uiso 1 1 calc R . .
H13B H 0.6146 1.0111 1.3540 0.058 Uiso 1 1 calc R . .
C14 C 0.8136(4) 0.9983(3) 1.3588(2) 0.0510(10) Uani 1 1 d . . .
H14A H 0.8085 0.9272 1.3348 0.061 Uiso 1 1 calc R . .
H14B H 0.8800 0.9961 1.4016 0.061 Uiso 1 1 calc R . .
C15 C 0.8545(4) 1.0793(3) 1.2958(2) 0.0508(10) Uani 1 1 d . . .
H15A H 0.9224 1.0476 1.2642 0.061 Uiso 1 1 calc R . .
H15B H 0.7802 1.0948 1.2601 0.061 Uiso 1 1 calc R . .
C16 C 0.9042(4) 1.1827(3) 1.3324(2) 0.0446(9) Uani 1 1 d . . .
H16A H 0.9804 1.1668 1.3664 0.053 Uiso 1 1 calc R . .
H16B H 0.8375 1.2118 1.3661 0.053 Uiso 1 1 calc R . .
C17 C 0.9409(4) 1.2687(3) 1.2723(2) 0.0473(10) Uani 1 1 d . . .
H17A H 1.0230 1.2490 1.2490 0.057 Uiso 1 1 calc R . .
H17B H 0.8745 1.2711 1.2295 0.057 Uiso 1 1 calc R . .
C18 C 1.0455(4) 0.6202(3) 1.6907(2) 0.0447(10) Uani 1 1 d . . .
H18A H 1.1308 0.5955 1.6749 0.054 Uiso 1 1 calc R . .
H18B H 1.0143 0.5704 1.7305 0.054 Uiso 1 1 calc R . .

loop_
_atom_site_aniso_label
_atom_site_aniso_U_11
_atom_site_aniso_U_22
_atom_site_aniso_U_33
_atom_site_aniso_U_23
_atom_site_aniso_U_13
_atom_site_aniso_U_12
Cd1 0.02877(15) 0.04425(17) 0.03262(16) -0.00328(12) 0.00446(11) -0.00592(11)
Br1 0.0504(2) 0.0430(2) 0.0366(2) 0.00353(17) -0.00757(17) -0.00833(17)
Br2 0.0557(3) 0.0549(3) 0.0466(3) 0.0022(2) 0.0236(2) 0.0028(2)
N1 0.051(2) 0.0349(18) 0.0369(19) 0.0028(14) 0.0030(15) -0.0080(14)
N2 0.0444(18) 0.0382(18) 0.0384(19) -0.0003(15) 0.0015(14) -0.0071(15)
N3 0.0439(19) 0.0393(17) 0.0405(18) 0.0000(15) 0.0045(15) -0.0091(14)
N4 0.0314(17) 0.0359(17) 0.0381(18) 0.0032(13) -0.0010(13) -0.0078(13)
N5 0.0333(17) 0.0384(18) 0.0406(19) 0.0042(14) 0.0031(14) -0.0081(13)
N6 0.0332(16) 0.0378(17) 0.0359(18) 0.0021(14) 0.0009(14) -0.0057(13)
C1 0.040(2) 0.039(2) 0.038(2) -0.0043(17) 0.0039(17) -0.0030(16)
C2 0.046(2) 0.037(2) 0.039(2) -0.0050(17) 0.0025(18) -0.0052(17)
C3 0.083(3) 0.044(3) 0.062(3) -0.007(2) 0.001(3) -0.019(2)
C4 0.094(4) 0.063(3) 0.065(3) -0.026(3) -0.013(3) -0.020(3)
C5 0.080(3) 0.068(3) 0.043(3) -0.012(2) -0.005(2) -0.003(3)
C6 0.064(3) 0.052(3) 0.036(2) -0.0024(19) 0.007(2) -0.005(2)
C7 0.0307(19) 0.0303(18) 0.038(2) 0.0012(16) 0.0017(16) -0.0019(15)
C8 0.0315(19) 0.0292(18) 0.037(2) 0.0015(16) 0.0015(15) -0.0062(15)
C9 0.032(2) 0.039(2) 0.055(3) -0.0028(19) 0.0030(18) -0.0027(16)
C10 0.048(3) 0.049(3) 0.055(3) -0.004(2) 0.019(2) -0.0078(19)
C11 0.062(3) 0.055(3) 0.037(2) 0.0056(19) 0.011(2) -0.002(2)
C12 0.044(2) 0.051(2) 0.035(2) 0.0050(18) -0.0004(18) -0.0024(18)
C13 0.056(3) 0.047(2) 0.042(2) 0.0077(19) 0.0029(19) -0.0086(19)
C14 0.069(3) 0.041(2) 0.044(2) -0.0057(19) 0.014(2) -0.006(2)
C15 0.062(3) 0.049(3) 0.042(2) -0.0068(19) 0.009(2) -0.011(2)
C16 0.050(2) 0.045(2) 0.038(2) -0.0003(18) 0.0023(18) -0.0070(18)
C17 0.049(2) 0.055(3) 0.037(2) 0.0024(19) -0.0027(18) -0.012(2)
C18 0.043(2) 0.049(2) 0.042(2) 0.0133(18) -0.0100(18) -0.0086(18)

loop_
_atom_type_symbol
_atom_type_description
_atom_type_scat_dispersion_real
_atom_type_scat_dispersion_imag
_atom_type_scat_source
C C 0.0033 0.0016 'International Tables Vol C Tables 4.2.6.8 and 6.1.1.4'
H H 0.0000 0.0000 'International Tables Vol C Tables 4.2.6.8 and 6.1.1.4'
N N 0.0061 0.0033 'International Tables Vol C Tables 4.2.6.8 and 6.1.1.4'
Cd Cd -0.8075 1.2024 'International Tables Vol C Tables 4.2.6.8 and 6.1.1.4'
Br Br -0.2901 2.4595 'International Tables Vol C Tables 4.2.6.8 and 6.1.1.4'

loop_
_geom_angle_atom_site_label_1
_geom_angle_atom_site_label_2
_geom_angle_atom_site_label_3
_geom_angle
_geom_angle_site_symmetry_1
_geom_angle_site_symmetry_3
_geom_angle_publ_flag
N6 Cd1 N3 79.96(10) . . ?
N6 Cd1 Br2 120.13(8) . . ?
N3 Cd1 Br2 94.53(8) . . ?
N6 Cd1 Br1 113.55(8) . 3_668 ?
N3 Cd1 Br1 96.83(7) . 3_668 ?
Br2 Cd1 Br1 126.264(18) . 3_668 ?
N6 Cd1 Br1 84.35(7) . . ?
N3 Cd1 Br1 164.29(7) . . ?
Br2 Cd1 Br1 93.887(15) . . ?
Br1 Cd1 Br1 88.808(14) 3_668 . ?
Cd1 Br1 Cd1 91.192(14) 3_668 . ?
N2 N1 C2 111.1(3) . . ?
N2 N1 C13 119.9(3) . . ?
C2 N1 C13 128.7(3) . . ?
N3 N2 N1 107.6(3) . . ?
N2 N3 C1 108.9(3) . . ?
N2 N3 Cd1 123.2(2) . . ?
C1 N3 Cd1 126.4(2) . . ?
N5 N4 C8 111.1(3) . . ?
N5 N4 C18 118.8(3) . . ?
C8 N4 C18 129.7(3) . . ?
N6 N5 N4 108.2(3) . . ?
N5 N6 C7 108.9(3) . . ?
N5 N6 Cd1 119.9(2) . . ?
C7 N6 Cd1 130.9(2) . . ?
C2 C1 N3 107.7(3) . . ?
C2 C1 C6 121.0(3) . . ?
N3 C1 C6 131.4(3) . . ?
N1 C2 C1 104.8(3) . . ?
N1 C2 C3 133.3(4) . . ?
C1 C2 C3 121.9(4) . . ?
C4 C3 C2 115.9(4) . . ?
C4 C3 H3 122.1 . . ?
C2 C3 H3 122.1 . . ?
C3 C4 C5 122.4(4) . . ?
C3 C4 H4 118.8 . . ?
C5 C4 H4 118.8 . . ?
C6 C5 C4 122.3(4) . . ?
C6 C5 H5 118.9 . . ?
C4 C5 H5 118.9 . . ?
C5 C6 C1 116.6(4) . . ?
C5 C6 H6 121.7 . . ?
C1 C6 H6 121.7 . . ?
N6 C7 C8 108.0(3) . . ?
N6 C7 C12 131.3(3) . . ?
C8 C7 C12 120.7(3) . . ?
N4 C8 C9 133.8(3) . . ?
N4 C8 C7 103.7(3) . . ?
C9 C8 C7 122.5(3) . . ?
C10 C9 C8 115.9(4) . . ?
C10 C9 H9 122.1 . . ?
C8 C9 H9 122.1 . . ?
C9 C10 C11 122.3(4) . . ?
C9 C10 H10 118.9 . . ?
C11 C10 H10 118.9 . . ?
C12 C11 C10 121.9(4) . . ?
C12 C11 H11 119.0 . . ?
C10 C11 H11 119.0 . . ?
C11 C12 C7 116.7(4) . . ?
C11 C12 H12 121.6 . . ?
C7 C12 H12 121.6 . . ?
N1 C13 C14 112.6(3) . . ?
N1 C13 H13A 109.1 . . ?
C14 C13 H13A 109.1 . . ?
N1 C13 H13B 109.1 . . ?
C14 C13 H13B 109.1 . . ?
H13A C13 H13B 107.8 . . ?
C13 C14 C15 112.9(3) . . ?
C13 C14 H14A 109.0 . . ?
C15 C14 H14A 109.0 . . ?
C13 C14 H14B 109.0 . . ?
C15 C14 H14B 109.0 . . ?
H14A C14 H14B 107.8 . . ?
C16 C15 C14 112.3(3) . . ?
C16 C15 H15A 109.1 . . ?
C14 C15 H15A 109.1 . . ?
C16 C15 H15B 109.1 . . ?
C14 C15 H15B 109.1 . . ?
H15A C15 H15B 107.9 . . ?
C15 C16 C17 114.7(3) . . ?
C15 C16 H16A 108.6 . . ?
C17 C16 H16A 108.6 . . ?
C15 C16 H16B 108.6 . . ?
C17 C16 H16B 108.6 . . ?
H16A C16 H16B 107.6 . . ?
C18 C17 C16 113.0(3) 3_778 . ?
C18 C17 H17A 109.0 3_778 . ?
C16 C17 H17A 109.0 . . ?
C18 C17 H17B 109.0 3_778 . ?
C16 C17 H17B 109.0 . . ?
H17A C17 H17B 107.8 . . ?
N4 C18 C17 112.2(3) . 3_778 ?
N4 C18 H18A 109.2 . . ?
C17 C18 H18A 109.2 3_778 . ?
N4 C18 H18B 109.2 . . ?
C17 C18 H18B 109.2 3_778 . ?
H18A C18 H18B 107.9 . . ?

loop_
_geom_bond_atom_site_label_1
_geom_bond_atom_site_label_2
_geom_bond_distance
_geom_bond_site_symmetry_2
_geom_bond_publ_flag
Cd1 N6 2.265(3) . ?
Cd1 N3 2.426(3) . ?
Cd1 Br2 2.5315(5) . ?
Cd1 Br1 2.5698(5) 3_668 ?
Cd1 Br1 2.9513(6) . ?
Br1 Cd1 2.5698(5) 3_668 ?
N1 N2 1.341(4) . ?
N1 C2 1.355(4) . ?
N1 C13 1.455(5) . ?
N2 N3 1.313(4) . ?
N3 C1 1.378(4) . ?
N4 N5 1.336(4) . ?
N4 C8 1.363(4) . ?
N4 C18 1.474(4) . ?
N5 N6 1.307(4) . ?
N6 C7 1.369(4) . ?
C1 C2 1.378(5) . ?
C1 C6 1.413(5) . ?
C2 C3 1.403(5) . ?
C3 C4 1.370(6) . ?
C3 H3 0.9300 . ?
C4 C5 1.390(6) . ?
C4 H4 0.9300 . ?
C5 C6 1.353(5) . ?
C5 H5 0.9300 . ?
C6 H6 0.9300 . ?
C7 C8 1.394(5) . ?
C7 C12 1.406(5) . ?
C8 C9 1.390(5) . ?
C9 C10 1.369(6) . ?
C9 H9 0.9300 . ?
C10 C11 1.409(6) . ?
C10 H10 0.9300 . ?
C11 C12 1.359(5) . ?
C11 H11 0.9300 . ?
C12 H12 0.9300 . ?
C13 C14 1.507(5) . ?
C13 H13A 0.9700 . ?
C13 H13B 0.9700 . ?
C14 C15 1.524(5) . ?
C14 H14A 0.9700 . ?
C14 H14B 0.9700 . ?
C15 C16 1.502(5) . ?
C15 H15A 0.9700 . ?
C15 H15B 0.9700 . ?
C16 C17 1.520(5) . ?
C16 H16A 0.9700 . ?
C16 H16B 0.9700 . ?
C17 C18 1.514(5) 3_778 ?
C17 H17A 0.9700 . ?
C17 H17B 0.9700 . ?
C18 C17 1.514(5) 3_778 ?
C18 H18A 0.9700 . ?
C18 H18B 0.9700 . ?

loop_
_geom_torsion_atom_site_label_1
_geom_torsion_atom_site_label_2
_geom_torsion_atom_site_label_3
_geom_torsion_atom_site_label_4
_geom_torsion
_geom_torsion_site_symmetry_1
_geom_torsion_site_symmetry_2
_geom_torsion_site_symmetry_3
_geom_torsion_site_symmetry_4
_geom_torsion_publ_flag
N6 Cd1 Br1 Cd1 -113.81(8) . . . 3_668 ?
N3 Cd1 Br1 Cd1 -111.4(3) . . . 3_668 ?
Br2 Cd1 Br1 Cd1 126.270(18) . . . 3_668 ?
Br1 Cd1 Br1 Cd1 0.0 3_668 . . 3_668 ?
C2 N1 N2 N3 0.8(4) . . . . ?
C13 N1 N2 N3 174.1(3) . . . . ?
N1 N2 N3 C1 -0.6(4) . . . . ?
N1 N2 N3 Cd1 -167.4(2) . . . . ?
N6 Cd1 N3 N2 100.1(3) . . . . ?
Br2 Cd1 N3 N2 -140.0(3) . . . . ?
Br1 Cd1 N3 N2 -12.7(3) 3_668 . . . ?
Br1 Cd1 N3 N2 97.7(3) . . . . ?
N6 Cd1 N3 C1 -64.3(3) . . . . ?
Br2 Cd1 N3 C1 55.5(3) . . . . ?
Br1 Cd1 N3 C1 -177.1(3) 3_668 . . . ?
Br1 Cd1 N3 C1 -66.7(5) . . . . ?
C8 N4 N5 N6 0.7(4) . . . . ?
C18 N4 N5 N6 174.5(3) . . . . ?
N4 N5 N6 C7 -1.1(4) . . . . ?
N4 N5 N6 Cd1 -176.02(19) . . . . ?
N3 Cd1 N6 N5 104.4(2) . . . . ?
Br2 Cd1 N6 N5 14.9(3) . . . . ?
Br1 Cd1 N6 N5 -162.5(2) 3_668 . . . ?
Br1 Cd1 N6 N5 -76.3(2) . . . . ?
N3 Cd1 N6 C7 -69.3(3) . . . . ?
Br2 Cd1 N6 C7 -158.7(3) . . . . ?
Br1 Cd1 N6 C7 23.8(3) 3_668 . . . ?
Br1 Cd1 N6 C7 110.0(3) . . . . ?
N2 N3 C1 C2 0.1(4) . . . . ?
Cd1 N3 C1 C2 166.4(2) . . . . ?
N2 N3 C1 C6 -178.7(4) . . . . ?
Cd1 N3 C1 C6 -12.4(6) . . . . ?
N2 N1 C2 C1 -0.7(4) . . . . ?
C13 N1 C2 C1 -173.2(4) . . . . ?
N2 N1 C2 C3 178.6(4) . . . . ?
C13 N1 C2 C3 6.1(7) . . . . ?
N3 C1 C2 N1 0.4(4) . . . . ?
C6 C1 C2 N1 179.3(3) . . . . ?
N3 C1 C2 C3 -179.0(4) . . . . ?
C6 C1 C2 C3 -0.1(6) . . . . ?
N1 C2 C3 C4 179.8(4) . . . . ?
C1 C2 C3 C4 -1.0(7) . . . . ?
C2 C3 C4 C5 1.4(8) . . . . ?
C3 C4 C5 C6 -0.9(8) . . . . ?
C4 C5 C6 C1 -0.2(7) . . . . ?
C2 C1 C6 C5 0.7(6) . . . . ?
N3 C1 C6 C5 179.4(4) . . . . ?
N5 N6 C7 C8 1.1(4) . . . . ?
Cd1 N6 C7 C8 175.3(2) . . . . ?
N5 N6 C7 C12 -179.7(4) . . . . ?
Cd1 N6 C7 C12 -5.5(6) . . . . ?
N5 N4 C8 C9 -179.7(4) . . . . ?
C18 N4 C8 C9 7.3(6) . . . . ?
N5 N4 C8 C7 0.0(4) . . . . ?
C18 N4 C8 C7 -172.9(3) . . . . ?
N6 C7 C8 N4 -0.6(4) . . . . ?
C12 C7 C8 N4 -180.0(3) . . . . ?
N6 C7 C8 C9 179.1(3) . . . . ?
C12 C7 C8 C9 -0.2(5) . . . . ?
N4 C8 C9 C10 -179.5(4) . . . . ?
C7 C8 C9 C10 0.8(5) . . . . ?
C8 C9 C10 C11 -0.5(6) . . . . ?
C9 C10 C11 C12 -0.3(6) . . . . ?
C10 C11 C12 C7 0.9(6) . . . . ?
N6 C7 C12 C11 -179.8(4) . . . . ?
C8 C7 C12 C11 -0.7(5) . . . . ?
N2 N1 C13 C14 -89.6(4) . . . . ?
C2 N1 C13 C14 82.3(5) . . . . ?
N1 C13 C14 C15 -166.9(3) . . . . ?
C13 C14 C15 C16 76.2(4) . . . . ?
C14 C15 C16 C17 -177.4(4) . . . . ?
C15 C16 C17 C18 164.2(3) . . . 3_778 ?
N5 N4 C18 C17 -79.8(4) . . . 3_778 ?
C8 N4 C18 C17 92.7(4) . . . 3_778 ?
